data_7035610
loop_
_publ_author_name
'Chakkaradhari, Gomathy'
'Belyaev, Andrey A.'
'Karttunen, Antti J.'
'Sivchik, Vasily'
'Tunik, Sergey P.'
'Koshevoy, Igor O.'

_publ_section_title
;
 Alkynyl triphosphine copper complexes: synthesis and photophysical
 studies.
;
_journal_issue 29
_journal_name_full 'Dalton transactions (Cambridge, England : 2003)'
_journal_page_first 13294
_journal_page_last 13304
_journal_paper_doi 10.1039/c5dt01870f
_journal_volume 44
_journal_year 2015
_chemical_formula_sum 'C53.5 H41 Cu N O2 P3'
_chemical_formula_weight 886.32
_space_group_crystal_system monoclinic
_space_group_IT_number 14
_space_group_name_Hall '-P 2yn'
_space_group_name_H-M_alt 'P 1 21/n 1'
_symmetry_space_group_name_Hall '-P 2yn'
_symmetry_space_group_name_H-M 'P 1 21/n 1'
_atom_sites_solution_hydrogens geom
_audit_creation_method SHELXL-2014/6
_audit_update_record
;
2015-05-14 deposited with the CCDC.
2015-06-18 downloaded from the CCDC.
;
_cell_angle_alpha 90
_cell_angle_beta 113.316(2)
_cell_angle_gamma 90
_cell_formula_units_Z 8
_cell_length_a 23.3830(10)
_cell_length_b 16.5769(6)
_cell_length_c 24.6246(9)
_cell_measurement_reflns_used 9907
_cell_measurement_temperature 120(2)
_cell_measurement_theta_max 30.95
_cell_measurement_theta_min 2.26
_cell_volume 8765.5(6)
_computing_cell_refinement 'SAINT (Bruker AXS, 2009)'
_computing_data_collection 'APEX2 (Bruker AXS, 2010)'
_computing_data_reduction 'SAINT (Bruker AXS, 2009)'
_computing_molecular_graphics 'Diamond v.3.2g (Brandenburg, 2011)'
_computing_publication_material 'SHELXL-2014 (Sheldrick, 2014)'
_computing_structure_refinement 'SHELXL-2014 (Sheldrick, 2014)'
_computing_structure_solution 'SHELXS-2014 (Sheldrick, 2014)'
_diffrn_ambient_temperature 120(2)
_diffrn_detector_area_resol_mean 16
_diffrn_measured_fraction_theta_full 0.999
_diffrn_measured_fraction_theta_max 1.000
_diffrn_measurement_device '62mm x 62mm CCD camera on \k-goniostat'
_diffrn_measurement_device_type 'Bruker KAPPA APEX II DUO CCD'
_diffrn_measurement_method '\f scans and \w scans with \k offset'
_diffrn_radiation_monochromator 'curved graphite crystal'
_diffrn_radiation_source 'fine-focus sealed tube'
_diffrn_radiation_type MoK\a
_diffrn_radiation_wavelength 0.71073
_diffrn_reflns_av_R_equivalents 0.0405
_diffrn_reflns_av_unetI/netI 0.0434
_diffrn_reflns_laue_measured_fraction_full 0.999
_diffrn_reflns_laue_measured_fraction_max 1.000
_diffrn_reflns_limit_h_max 31
_diffrn_reflns_limit_h_min -31
_diffrn_reflns_limit_k_max 17
_diffrn_reflns_limit_k_min -22
_diffrn_reflns_limit_l_max 33
_diffrn_reflns_limit_l_min -29
_diffrn_reflns_number 93886
_diffrn_reflns_point_group_measured_fraction_full 0.999
_diffrn_reflns_point_group_measured_fraction_max 1.000
_diffrn_reflns_theta_full 25.242
_diffrn_reflns_theta_max 29.000
_diffrn_reflns_theta_min 1.523
_exptl_absorpt_coefficient_mu 0.651
_exptl_absorpt_correction_T_max 0.939
_exptl_absorpt_correction_T_min 0.914
_exptl_absorpt_correction_type numerical
_exptl_absorpt_process_details 'SADABS (Sheldrick, 2008)'
_exptl_crystal_colour red
_exptl_crystal_density_diffrn 1.343
_exptl_crystal_description block
_exptl_crystal_F_000 3672
_exptl_crystal_preparation Luminescent
_exptl_crystal_recrystallization_method 'Re-crystallisation from solvent: '
_exptl_crystal_size_max 0.140
_exptl_crystal_size_mid 0.108
_exptl_crystal_size_min 0.098
_refine_diff_density_max 0.679
_refine_diff_density_min -0.402
_refine_diff_density_rms 0.072
_refine_ls_extinction_method none
_refine_ls_goodness_of_fit_ref 1.044
_refine_ls_hydrogen_treatment constr
_refine_ls_matrix_type full
_refine_ls_number_parameters 1091
_refine_ls_number_reflns 23300
_refine_ls_number_restraints 0
_refine_ls_restrained_S_all 1.044
_refine_ls_R_factor_all 0.0733
_refine_ls_R_factor_gt 0.0445
_refine_ls_shift/su_max 0.003
_refine_ls_shift/su_mean 0.000
_refine_ls_structure_factor_coef Fsqd
_refine_ls_weighting_details 'w=1/[\s^2^(Fo^2^)+(0.0384P)^2^+11.0348P] where P=(Fo^2^+2Fc^2^)/3'
_refine_ls_weighting_scheme calc
_refine_ls_wR_factor_gt 0.1004
_refine_ls_wR_factor_ref 0.1120
_reflns_Friedel_coverage 0.000
_reflns_number_gt 17050
_reflns_number_total 23300
_reflns_threshold_expression 'I > 2\s(I)'
_cod_data_source_file c5dt01870f2.cif
_cod_data_source_block 3
_cod_depositor_comments
;
Adding full bibliography for 7035609--7035611.cif.

2017-03-09
Z value and formula fixed to values more according to usual
chemical conventions.                 miguel
;
_cod_original_formula_sum 'C107 H82 Cu2 N2 O4 P6'
_cod_original_formula_weight 1772.64
_cod_original_formula_units_Z 4
_cod_original_cell_volume 8765.4(6)
_cod_database_code 7035610
_shelx_space_group_comment
;
The symmetry employed for this shelxl refinement is uniquely defined
by the following loop, which should always be used as a source of
symmetry information in preference to the above space-group names.
They are only intended as comments.
;
_shelx_estimated_absorpt_t_min 0.914
_shelx_estimated_absorpt_t_max 0.939
_shelxl_version_number 2014/6

loop_
_space_group_symop_operation_xyz
'x, y, z'
'-x+1/2, y+1/2, -z+1/2'
'-x, -y, -z'
'x-1/2, -y-1/2, z-1/2'

loop_
_atom_site_label
_atom_site_type_symbol
_atom_site_fract_x
_atom_site_fract_y
_atom_site_fract_z
_atom_site_U_iso_or_equiv
_atom_site_adp_type
_atom_site_occupancy
_atom_site_site_symmetry_order
_atom_site_calc_flag
_atom_site_refinement_flags_posn
_atom_site_refinement_flags_adp
C1 C 0.89024(11) 0.79512(14) 0.86407(10) 0.0204(5) Uani 1 1 d . .
C2 C 0.92306(11) 0.73591(14) 0.88053(10) 0.0214(5) Uani 1 1 d . .
C3 C 0.95676(11) 0.66165(14) 0.89931(11) 0.0217(5) Uani 1 1 d . .
C4 C 0.93704(12) 0.59113(16) 0.86532(12) 0.0289(5) Uani 1 1 d . .
H148 H 0.9019 0.5933 0.8287 0.035 Uiso 1 1 calc R U
C5 C 0.96768(12) 0.51880(16) 0.88398(12) 0.0296(6) Uani 1 1 d . .
H149 H 0.9537 0.4715 0.8607 0.036 Uiso 1 1 calc R U
C6 C 1.01902(11) 0.51631(15) 0.93697(11) 0.0248(5) Uani 1 1 d . .
C7 C 1.04025(11) 0.58442(15) 0.97201(11) 0.0260(5) Uani 1 1 d . .
H151 H 1.0757 0.5816 1.0084 0.031 Uiso 1 1 calc R U
C8 C 1.00906(11) 0.65616(14) 0.95311(11) 0.0240(5) Uani 1 1 d . .
H152 H 1.0232 0.7030 0.9769 0.029 Uiso 1 1 calc R U
C9 C 0.89850(11) 1.07204(14) 0.90876(11) 0.0241(5) Uani 1 1 d . .
C10 C 0.92730(13) 1.06128(17) 0.96977(12) 0.0332(6) Uani 1 1 d . .
H115 H 0.9105 1.0238 0.9887 0.040 Uiso 1 1 calc R U
C11 C 0.98062(13) 1.10507(18) 1.00338(13) 0.0384(7) Uani 1 1 d . .
H116 H 0.9996 1.0979 1.0450 0.046 Uiso 1 1 calc R U
C12 C 1.00566(13) 1.15862(18) 0.97610(13) 0.0375(7) Uani 1 1 d . .
H117 H 1.0422 1.1880 0.9989 0.045 Uiso 1 1 calc R U
C13 C 0.97785(13) 1.16980(19) 0.91565(14) 0.0392(7) Uani 1 1 d . .
H118 H 0.9951 1.2071 0.8970 0.047 Uiso 1 1 calc R U
C14 C 0.92465(12) 1.12654(18) 0.88207(12) 0.0329(6) Uani 1 1 d . .
H119 H 0.9059 1.1342 0.8405 0.040 Uiso 1 1 calc R U
C15 C 0.78192(11) 1.01472(15) 0.90696(10) 0.0224(5) Uani 1 1 d . .
C16 C 0.78200(12) 1.08141(16) 0.94211(11) 0.0283(5) Uani 1 1 d . .
H112 H 0.8073 1.1269 0.9435 0.034 Uiso 1 1 calc R U
C17 C 0.74552(13) 1.08143(17) 0.97476(11) 0.0329(6) Uani 1 1 d . .
H111 H 0.7462 1.1267 0.9987 0.039 Uiso 1 1 calc R U
C18 C 0.70797(12) 1.01593(17) 0.97286(11) 0.0310(6) Uani 1 1 d . .
H110 H 0.6829 1.0164 0.9953 0.037 Uiso 1 1 calc R U
C19 C 0.70706(12) 0.94964(16) 0.93812(11) 0.0265(5) Uani 1 1 d . .
H109 H 0.6813 0.9047 0.9367 0.032 Uiso 1 1 calc R U
C20 C 0.74412(11) 0.94873(14) 0.90504(10) 0.0213(5) Uani 1 1 d . .
C21 C 0.78994(10) 1.06679(13) 0.79766(10) 0.0188(4) Uani 1 1 d . .
C22 C 0.76984(11) 1.14584(14) 0.79900(11) 0.0235(5) Uani 1 1 d . .
H250 H 0.7798 1.1723 0.8358 0.028 Uiso 1 1 calc R U
C23 C 0.73533(11) 1.18593(14) 0.74668(11) 0.0253(5) Uani 1 1 d . .
H249 H 0.7219 1.2397 0.7480 0.030 Uiso 1 1 calc R U
C24 C 0.72028(11) 1.14830(14) 0.69263(11) 0.0232(5) Uani 1 1 d . .
H248 H 0.6964 1.1760 0.6571 0.028 Uiso 1 1 calc R U
C25 C 0.74026(11) 1.06978(14) 0.69057(11) 0.0223(5) Uani 1 1 d . .
H247 H 0.7299 1.0438 0.6535 0.027 Uiso 1 1 calc R U
C26 C 0.77544(10) 1.02894(13) 0.74267(10) 0.0188(4) Uani 1 1 d . .
C27 C 0.74748(12) 0.77657(15) 0.90554(11) 0.0239(5) Uani 1 1 d . .
C28 C 0.80559(13) 0.76550(16) 0.95144(11) 0.0299(6) Uani 1 1 d . .
H154 H 0.8383 0.8027 0.9568 0.036 Uiso 1 1 calc R U
C29 C 0.81573(16) 0.70022(18) 0.98927(12) 0.0402(7) Uani 1 1 d . .
H155 H 0.8551 0.6935 1.0210 0.048 Uiso 1 1 calc R U
C30 C 0.76940(18) 0.64539(19) 0.98117(14) 0.0479(8) Uani 1 1 d . .
H156 H 0.7769 0.6007 1.0072 0.057 Uiso 1 1 calc R U
C31 C 0.71161(17) 0.65440(19) 0.93537(15) 0.0458(8) Uani 1 1 d . .
H157 H 0.6797 0.6158 0.9298 0.055 Uiso 1 1 calc R U
C32 C 0.70045(14) 0.72029(17) 0.89756(13) 0.0342(6) Uani 1 1 d . .
H158 H 0.6607 0.7270 0.8662 0.041 Uiso 1 1 calc R U
C33 C 0.66063(11) 0.86303(15) 0.80414(10) 0.0226(5) Uani 1 1 d . .
C34 C 0.62158(12) 0.92914(16) 0.79718(11) 0.0274(5) Uani 1 1 d . .
H163 H 0.6370 0.9758 0.8209 0.033 Uiso 1 1 calc R U
C35 C 0.56041(13) 0.92771(17) 0.75610(12) 0.0339(6) Uani 1 1 d . .
H164 H 0.5344 0.9735 0.7515 0.041 Uiso 1 1 calc R U
C36 C 0.53733(13) 0.85997(18) 0.72198(12) 0.0346(6) Uani 1 1 d . .
H165 H 0.4951 0.8585 0.6946 0.042 Uiso 1 1 calc R U
C37 C 0.57536(12) 0.79440(18) 0.72756(12) 0.0329(6) Uani 1 1 d . .
H162 H 0.5594 0.7480 0.7037 0.039 Uiso 1 1 calc R U
C38 C 0.63702(12) 0.79573(16) 0.76795(11) 0.0281(5) Uani 1 1 d . .
H161 H 0.6632 0.7507 0.7710 0.034 Uiso 1 1 calc R U
C39 C 0.87400(11) 0.94326(14) 0.72538(10) 0.0212(5) Uani 1 1 d . .
C40 C 0.88004(12) 1.00813(16) 0.69248(12) 0.0296(6) Uani 1 1 d . .
H129 H 0.8496 1.0497 0.6811 0.036 Uiso 1 1 calc R U
C41 C 0.93036(13) 1.01264(18) 0.67599(12) 0.0339(6) Uani 1 1 d . .
H130 H 0.9343 1.0573 0.6536 0.041 Uiso 1 1 calc R U
C42 C 0.97468(12) 0.95193(18) 0.69225(12) 0.0317(6) Uani 1 1 d . .
H131 H 1.0087 0.9545 0.6804 0.038 Uiso 1 1 calc R U
C43 C 0.96959(12) 0.88755(19) 0.72572(12) 0.0336(6) Uani 1 1 d . .
H132 H 1.0000 0.8460 0.7369 0.040 Uiso 1 1 calc R U
C44 C 0.91980(11) 0.88377(16) 0.74300(11) 0.0272(5) Uani 1 1 d . .
H127 H 0.9170 0.8403 0.7670 0.033 Uiso 1 1 calc R U
C45 C 0.75005(11) 0.88288(14) 0.67318(10) 0.0192(4) Uani 1 1 d . .
C46 C 0.76877(11) 0.85059(15) 0.63057(11) 0.0253(5) Uani 1 1 d . .
H126 H 0.8107 0.8564 0.6347 0.030 Uiso 1 1 calc R U
C47 C 0.72615(13) 0.80988(16) 0.58190(11) 0.0308(6) Uani 1 1 d . .
H125 H 0.7392 0.7880 0.5530 0.037 Uiso 1 1 calc R U
C48 C 0.66493(12) 0.80116(16) 0.57535(11) 0.0299(6) Uani 1 1 d . .
H124 H 0.6361 0.7727 0.5424 0.036 Uiso 1 1 calc R U
C49 C 0.64571(12) 0.83415(16) 0.61722(11) 0.0283(5) Uani 1 1 d . .
H123 H 0.6036 0.8289 0.6126 0.034 Uiso 1 1 calc R U
C50 C 0.68785(11) 0.87466(15) 0.66563(10) 0.0233(5) Uani 1 1 d . .
H122 H 0.6744 0.8971 0.6941 0.028 Uiso 1 1 calc R U
C51 C 0.35306(11) 0.00425(15) 0.90504(11) 0.0234(5) Uani 1 1 d . .
C52 C 0.37929(12) 0.06379(17) 0.93043(11) 0.0293(6) Uani 1 1 d . .
C53 C 0.40159(13) 0.14084(16) 0.95728(11) 0.0293(6) Uani 1 1 d . .
C54 C 0.35852(14) 0.19938(17) 0.95807(12) 0.0347(6) Uani 1 1 d . .
H172 H 0.3153 0.1873 0.9403 0.042 Uiso 1 1 calc R U
C55 C 0.37713(15) 0.27377(17) 0.98391(12) 0.0373(6) Uani 1 1 d . .
H171 H 0.3474 0.3127 0.9841 0.045 Uiso 1 1 calc R U
C56 C 0.43984(15) 0.29033(17) 1.00939(13) 0.0376(7) Uani 1 1 d . .
C57 C 0.48429(15) 0.2356(2) 1.00930(14) 0.0454(8) Uani 1 1 d . .
H173 H 0.5273 0.2489 1.0268 0.055 Uiso 1 1 calc R U
C58 C 0.46502(14) 0.16078(19) 0.98319(13) 0.0390(7) Uani 1 1 d . .
H169 H 0.4952 0.1226 0.9829 0.047 Uiso 1 1 calc R U
C59 C 0.33086(11) -0.27337(15) 0.94063(10) 0.0222(5) Uani 1 1 d . .
C60 C 0.35787(12) -0.23638(17) 0.99629(11) 0.0307(6) Uani 1 1 d . .
H221 H 0.3529 -0.1800 0.9999 0.037 Uiso 1 1 calc R U
C61 C 0.39180(14) -0.28172(19) 1.04603(12) 0.0402(7) Uani 1 1 d . .
H222 H 0.4091 -0.2566 1.0837 0.048 Uiso 1 1 calc R U
C62 C 0.40054(15) -0.36333(19) 1.04083(13) 0.0418(7) Uani 1 1 d . .
H223 H 0.4237 -0.3943 1.0750 0.050 Uiso 1 1 calc R U
C63 C 0.37582(15) -0.39968(18) 0.98641(13) 0.0421(7) Uani 1 1 d . .
H225 H 0.3825 -0.4557 0.9830 0.050 Uiso 1 1 calc R U
C64 C 0.34109(14) -0.35525(16) 0.93618(12) 0.0340(6) Uani 1 1 d . .
H224 H 0.3243 -0.3810 0.8987 0.041 Uiso 1 1 calc R U
C65 C 0.20759(11) -0.20870(14) 0.88385(10) 0.0198(4) Uani 1 1 d . .
C66 C 0.16752(11) -0.14338(14) 0.85843(10) 0.0198(4) Uani 1 1 d . .
C67 C 0.10887(11) -0.14136(16) 0.86088(11) 0.0263(5) Uani 1 1 d . .
H187 H 0.0819 -0.0970 0.8443 0.032 Uiso 1 1 calc R U
C68 C 0.08964(13) -0.20417(18) 0.88753(12) 0.0330(6) Uani 1 1 d . .
H188 H 0.0495 -0.2028 0.8888 0.040 Uiso 1 1 calc R U
C69 C 0.12926(13) -0.26842(17) 0.91216(12) 0.0318(6) Uani 1 1 d . .
H189 H 0.1160 -0.3115 0.9299 0.038 Uiso 1 1 calc R U
C70 C 0.18798(12) -0.27047(15) 0.91115(11) 0.0258(5) Uani 1 1 d . .
H190 H 0.2152 -0.3142 0.9291 0.031 Uiso 1 1 calc R U
C71 C 0.26794(11) -0.26722(14) 0.81162(10) 0.0201(5) Uani 1 1 d . .
C72 C 0.23418(11) -0.33946(14) 0.79983(11) 0.0239(5) Uani 1 1 d . .
H231 H 0.2207 -0.3611 0.8285 0.029 Uiso 1 1 calc R U
C73 C 0.22021(12) -0.37970(15) 0.74669(11) 0.0281(5) Uani 1 1 d . .
H230 H 0.1976 -0.4289 0.7392 0.034 Uiso 1 1 calc R U
C74 C 0.23938(13) -0.34790(15) 0.70461(11) 0.0283(5) Uani 1 1 d . .
H229 H 0.2292 -0.3751 0.6680 0.034 Uiso 1 1 calc R U
C75 C 0.27324(12) -0.27683(15) 0.71548(11) 0.0257(5) Uani 1 1 d . .
H228 H 0.2868 -0.2562 0.6866 0.031 Uiso 1 1 calc R U
C76 C 0.28757(11) -0.23517(14) 0.76862(10) 0.0212(5) Uani 1 1 d . .
C77 C 0.16225(11) 0.02819(15) 0.84185(10) 0.0225(5) Uani 1 1 d . .
C78 C 0.10211(12) 0.05643(17) 0.80995(12) 0.0309(6) Uani 1 1 d . .
H207 H 0.0753 0.0280 0.7759 0.037 Uiso 1 1 calc R U
C79 C 0.08113(14) 0.12609(19) 0.82778(14) 0.0401(7) Uani 1 1 d . .
H208 H 0.0402 0.1452 0.8056 0.048 Uiso 1 1 calc R U
C80 C 0.11933(14) 0.16748(19) 0.87735(14) 0.0409(7) Uani 1 1 d . .
H209 H 0.1048 0.2152 0.8892 0.049 Uiso 1 1 calc R U
C81 C 0.17924(14) 0.13930(18) 0.91010(13) 0.0362(6) Uani 1 1 d . .
H210 H 0.2054 0.1672 0.9447 0.043 Uiso 1 1 calc R U
C82 C 0.20070(12) 0.07032(16) 0.89204(11) 0.0260(5) Uani 1 1 d . .
H211 H 0.2419 0.0518 0.9141 0.031 Uiso 1 1 calc R U
C83 C 0.14830(10) -0.07716(15) 0.74456(10) 0.0207(5) Uani 1 1 d . .
C84 C 0.12592(12) -0.15286(16) 0.72094(11) 0.0264(5) Uani 1 1 d . .
H245 H 0.1325 -0.1979 0.7465 0.032 Uiso 1 1 calc R U
C85 C 0.09396(13) -0.16290(18) 0.66005(12) 0.0352(6) Uani 1 1 d . .
H244 H 0.0791 -0.2147 0.6443 0.042 Uiso 1 1 calc R U
C86 C 0.10661(12) -0.02207(18) 0.64529(11) 0.0317(6) Uani 1 1 d . .
H242 H 0.0998 0.0228 0.6195 0.038 Uiso 1 1 calc R U
C87 C 0.08400(13) -0.09706(19) 0.62261(12) 0.0365(7) Uani 1 1 d . .
H243 H 0.0615 -0.1037 0.5812 0.044 Uiso 1 1 calc R U
C88 C 0.13928(11) -0.01199(16) 0.70579(11) 0.0254(5) Uani 1 1 d . .
H241 H 0.1556 0.0395 0.7210 0.030 Uiso 1 1 calc R U
C89 C 0.31903(12) -0.09535(14) 0.71413(11) 0.0240(5) Uani 1 1 d . .
C90 C 0.25946(13) -0.08884(16) 0.66937(11) 0.0287(5) Uani 1 1 d . .
H204 H 0.2249 -0.1127 0.6744 0.034 Uiso 1 1 calc R U
C91 C 0.25065(15) -0.04759(17) 0.61771(12) 0.0358(6) Uani 1 1 d . .
H205 H 0.2101 -0.0437 0.5872 0.043 Uiso 1 1 calc R U
C92 C 0.30057(17) -0.01201(17) 0.61030(13) 0.0408(7) Uani 1 1 d . .
H203 H 0.2942 0.0162 0.5748 0.049 Uiso 1 1 calc R U
C93 C 0.35916(16) -0.01735(19) 0.65401(13) 0.0426(7) Uani 1 1 d . .
H202 H 0.3933 0.0074 0.6489 0.051 Uiso 1 1 calc R U
C94 C 0.36857(14) -0.05924(17) 0.70604(13) 0.0350(6) Uani 1 1 d . .
H201 H 0.4093 -0.0631 0.7362 0.042 Uiso 1 1 calc R U
C95 C 0.41145(12) -0.16685(16) 0.81727(11) 0.0279(5) Uani 1 1 d . .
C96 C 0.43392(14) -0.23839(19) 0.80432(14) 0.0396(7) Uani 1 1 d . .
H185 H 0.4059 -0.2773 0.7794 0.047 Uiso 1 1 calc R U
C97 C 0.49843(16) -0.2532(2) 0.82828(16) 0.0500(9) Uani 1 1 d . .
H184 H 0.5141 -0.3025 0.8200 0.060 Uiso 1 1 calc R U
C98 C 0.53883(15) -0.1962(2) 0.86372(15) 0.0501(9) Uani 1 1 d . .
H182 H 0.5824 -0.2064 0.8795 0.060 Uiso 1 1 calc R U
C99 C 0.51719(14) -0.1253(2) 0.87659(14) 0.0477(8) Uani 1 1 d . .
H183 H 0.5455 -0.0860 0.9006 0.057 Uiso 1 1 calc R U
C100 C 0.45339(13) -0.1109(2) 0.85435(13) 0.0380(7) Uani 1 1 d . .
H181 H 0.4382 -0.0625 0.8645 0.046 Uiso 1 1 calc R U
C101 C 0.44963(19) 0.1139(3) 0.8108(2) 0.0677(12) Uani 1 1 d . .
H104 H 0.4111 0.1041 0.8140 0.081 Uiso 1 1 calc R U
C102 C 0.45019(17) 0.1469(2) 0.7600(2) 0.0623(11) Uani 1 1 d . .
H105 H 0.4120 0.1584 0.7277 0.075 Uiso 1 1 calc R U
C103 C 0.50587(17) 0.1633(2) 0.75560(16) 0.0506(8) Uani 1 1 d . .
H101 H 0.5060 0.1868 0.7204 0.061 Uiso 1 1 calc R U
C104 C 0.56220(14) 0.14581(18) 0.80233(15) 0.0410(7) Uani 1 1 d . .
C105 C 0.56037(18) 0.1106(2) 0.85230(15) 0.0498(8) Uani 1 1 d . .
H102 H 0.5983 0.0967 0.8841 0.060 Uiso 1 1 calc R U
C106 C 0.5048(2) 0.0951(2) 0.85718(19) 0.0638(11) Uani 1 1 d . .
H103 H 0.5044 0.0716 0.8922 0.077 Uiso 1 1 calc R U
C107 C 0.62279(18) 0.1637(2) 0.7981(2) 0.0697(12) Uani 1 1 d . .
H10A H 0.6151 0.1886 0.7597 0.105 Uiso 1 1 calc R U
H10B H 0.6469 0.2009 0.8299 0.105 Uiso 1 1 calc R U
H10C H 0.6462 0.1135 0.8020 0.105 Uiso 1 1 calc R U
N1 N 1.05172(11) 0.43985(14) 0.95775(11) 0.0334(5) Uani 1 1 d . .
N2 N 0.45988(16) 0.36848(18) 1.03868(13) 0.0513(7) Uani 1 1 d . .
O1 O 1.03203(10) 0.37917(12) 0.92723(9) 0.0428(5) Uani 1 1 d . .
O2 O 1.09640(10) 0.43964(13) 1.00580(10) 0.0486(6) Uani 1 1 d . .
O3 O 0.51525(17) 0.3817(2) 1.06176(19) 0.1126(15) Uani 1 1 d . .
O4 O 0.42037(15) 0.41561(14) 1.04006(11) 0.0621(7) Uani 1 1 d . .
P2 P 0.83210(3) 1.00870(4) 0.86541(3) 0.01911(12) Uani 1 1 d . .
P1 P 0.74213(3) 0.86259(4) 0.85725(3) 0.02015(12) Uani 1 1 d . .
P3 P 0.80544(3) 0.92695(3) 0.74227(3) 0.01723(11) Uani 1 1 d . .
P5 P 0.28409(3) -0.20859(4) 0.87931(3) 0.01866(12) Uani 1 1 d . .
P4 P 0.19498(3) -0.06273(4) 0.82324(3) 0.01844(12) Uani 1 1 d . .
P6 P 0.32911(3) -0.13867(4) 0.78584(3) 0.01995(12) Uani 1 1 d . .
Cu1 Cu 0.82819(2) 0.87861(2) 0.83471(2) 0.01818(6) Uani 1 1 d . .
Cu2 Cu 0.30105(2) -0.08060(2) 0.85634(2) 0.01881(6) Uani 1 1 d . .

loop_
_atom_site_aniso_label
_atom_site_aniso_U_11
_atom_site_aniso_U_22
_atom_site_aniso_U_33
_atom_site_aniso_U_23
_atom_site_aniso_U_13
_atom_site_aniso_U_12
C1 0.0261(12) 0.0194(11) 0.0156(10) -0.0034(9) 0.0081(9) -0.0044(9)
C2 0.0208(11) 0.0229(12) 0.0195(11) -0.0012(9) 0.0068(9) -0.0027(9)
C3 0.0204(11) 0.0218(12) 0.0249(12) 0.0026(9) 0.0112(9) 0.0008(9)
C4 0.0267(13) 0.0280(13) 0.0263(13) -0.0015(10) 0.0044(10) 0.0039(10)
C5 0.0324(14) 0.0244(13) 0.0294(13) -0.0051(10) 0.0094(11) 0.0024(10)
C6 0.0272(12) 0.0207(12) 0.0285(13) 0.0026(10) 0.0132(10) 0.0041(9)
C7 0.0214(11) 0.0254(12) 0.0268(12) 0.0021(10) 0.0048(10) -0.0002(10)
C8 0.0231(12) 0.0190(11) 0.0285(13) -0.0007(10) 0.0085(10) -0.0012(9)
C9 0.0220(11) 0.0208(12) 0.0272(12) -0.0063(10) 0.0072(10) 0.0024(9)
C10 0.0351(14) 0.0300(14) 0.0278(13) -0.0020(11) 0.0054(11) 0.0014(11)
C11 0.0310(14) 0.0424(17) 0.0288(14) -0.0093(12) -0.0021(12) 0.0048(12)
C12 0.0228(13) 0.0374(16) 0.0445(17) -0.0168(13) 0.0050(12) 0.0008(11)
C13 0.0258(14) 0.0447(17) 0.0457(17) -0.0065(14) 0.0126(13) -0.0099(12)
C14 0.0240(13) 0.0429(16) 0.0290(13) -0.0027(12) 0.0074(11) -0.0056(11)
C15 0.0231(11) 0.0243(12) 0.0184(11) 0.0017(9) 0.0069(9) 0.0073(9)
C16 0.0343(14) 0.0248(13) 0.0262(13) -0.0006(10) 0.0124(11) 0.0053(11)
C17 0.0430(16) 0.0351(15) 0.0218(12) -0.0022(11) 0.0142(11) 0.0125(12)
C18 0.0336(14) 0.0399(15) 0.0231(12) 0.0054(11) 0.0151(11) 0.0148(12)
C19 0.0261(12) 0.0338(14) 0.0211(12) 0.0041(10) 0.0111(10) 0.0064(10)
C20 0.0225(11) 0.0246(12) 0.0161(11) 0.0017(9) 0.0067(9) 0.0070(9)
C21 0.0160(10) 0.0180(11) 0.0220(11) 0.0012(9) 0.0070(9) -0.0004(8)
C22 0.0242(12) 0.0196(11) 0.0268(12) -0.0025(9) 0.0099(10) -0.0012(9)
C23 0.0251(12) 0.0151(11) 0.0356(14) 0.0013(10) 0.0120(11) 0.0024(9)
C24 0.0211(11) 0.0212(12) 0.0268(12) 0.0065(10) 0.0087(10) 0.0016(9)
C25 0.0227(11) 0.0212(12) 0.0234(12) 0.0020(9) 0.0095(9) -0.0006(9)
C26 0.0162(10) 0.0171(11) 0.0236(11) 0.0004(9) 0.0084(9) 0.0002(8)
C27 0.0316(13) 0.0230(12) 0.0234(12) 0.0023(9) 0.0177(10) 0.0062(10)
C28 0.0372(14) 0.0288(13) 0.0242(13) -0.0015(10) 0.0127(11) 0.0078(11)
C29 0.0581(19) 0.0358(16) 0.0247(14) 0.0030(12) 0.0141(13) 0.0226(14)
C30 0.083(3) 0.0319(16) 0.0398(17) 0.0154(13) 0.0357(18) 0.0175(16)
C31 0.063(2) 0.0325(16) 0.057(2) 0.0098(15) 0.0400(18) 0.0011(15)
C32 0.0376(15) 0.0322(15) 0.0404(16) 0.0076(12) 0.0235(13) 0.0035(12)
C33 0.0226(11) 0.0276(12) 0.0204(11) 0.0032(9) 0.0117(9) -0.0017(9)
C34 0.0290(13) 0.0262(13) 0.0237(12) 0.0040(10) 0.0068(10) 0.0005(10)
C35 0.0300(14) 0.0349(15) 0.0312(14) 0.0064(12) 0.0060(11) 0.0068(12)
C36 0.0238(13) 0.0463(17) 0.0297(14) 0.0039(12) 0.0062(11) -0.0019(12)
C37 0.0291(13) 0.0404(16) 0.0312(14) -0.0087(12) 0.0140(11) -0.0102(12)
C38 0.0258(12) 0.0316(14) 0.0315(13) -0.0029(11) 0.0163(11) -0.0010(10)
C39 0.0188(11) 0.0235(12) 0.0213(11) -0.0058(9) 0.0079(9) -0.0025(9)
C40 0.0300(13) 0.0257(13) 0.0379(15) 0.0015(11) 0.0185(12) -0.0002(10)
C41 0.0341(14) 0.0383(16) 0.0349(15) -0.0011(12) 0.0196(12) -0.0115(12)
C42 0.0196(12) 0.0492(17) 0.0278(13) -0.0123(12) 0.0109(10) -0.0096(11)
C43 0.0207(12) 0.0482(17) 0.0318(14) -0.0033(12) 0.0103(11) 0.0049(11)
C44 0.0224(12) 0.0324(14) 0.0266(13) 0.0016(11) 0.0094(10) 0.0023(10)
C45 0.0221(11) 0.0172(11) 0.0167(10) 0.0023(8) 0.0062(9) -0.0005(9)
C46 0.0231(12) 0.0279(13) 0.0253(12) -0.0016(10) 0.0101(10) 0.0012(10)
C47 0.0364(14) 0.0307(14) 0.0223(12) -0.0046(10) 0.0085(11) 0.0028(11)
C48 0.0325(14) 0.0264(13) 0.0200(12) -0.0014(10) -0.0012(10) -0.0007(11)
C49 0.0232(12) 0.0285(13) 0.0283(13) 0.0044(10) 0.0049(10) -0.0017(10)
C50 0.0241(12) 0.0236(12) 0.0221(11) 0.0037(9) 0.0092(10) -0.0004(9)
C51 0.0245(12) 0.0228(12) 0.0278(12) 0.0015(10) 0.0157(10) 0.0020(9)
C52 0.0287(13) 0.0347(15) 0.0275(13) -0.0024(11) 0.0142(11) -0.0009(11)
C53 0.0337(14) 0.0334(14) 0.0239(12) -0.0057(11) 0.0148(11) -0.0078(11)
C54 0.0342(15) 0.0336(15) 0.0324(14) -0.0041(12) 0.0089(12) -0.0029(12)
C55 0.0501(18) 0.0299(14) 0.0309(15) -0.0029(12) 0.0150(13) -0.0004(13)
C56 0.0548(18) 0.0316(15) 0.0340(15) -0.0097(12) 0.0257(14) -0.0184(13)
C57 0.0392(17) 0.057(2) 0.0467(18) -0.0200(16) 0.0238(15) -0.0225(15)
C58 0.0338(15) 0.0458(17) 0.0430(17) -0.0165(14) 0.0210(13) -0.0075(13)
C59 0.0227(11) 0.0240(12) 0.0198(11) 0.0040(9) 0.0083(9) 0.0036(9)
C60 0.0325(14) 0.0321(14) 0.0251(13) -0.0031(11) 0.0090(11) 0.0054(11)
C61 0.0419(16) 0.0491(18) 0.0207(13) -0.0015(12) 0.0028(12) 0.0072(14)
C62 0.0458(17) 0.0436(18) 0.0276(14) 0.0147(13) 0.0057(13) 0.0090(14)
C63 0.0529(19) 0.0257(14) 0.0357(16) 0.0074(12) 0.0049(14) 0.0084(13)
C64 0.0426(16) 0.0259(13) 0.0257(13) 0.0001(11) 0.0053(12) 0.0048(12)
C65 0.0217(11) 0.0217(11) 0.0172(11) -0.0015(9) 0.0089(9) -0.0014(9)
C66 0.0215(11) 0.0229(11) 0.0166(10) -0.0017(9) 0.0091(9) -0.0013(9)
C67 0.0226(12) 0.0325(14) 0.0263(12) 0.0017(10) 0.0123(10) 0.0027(10)
C68 0.0273(13) 0.0425(16) 0.0358(15) 0.0012(12) 0.0194(12) -0.0043(12)
C69 0.0384(15) 0.0332(14) 0.0316(14) 0.0016(11) 0.0222(12) -0.0095(12)
C70 0.0313(13) 0.0254(12) 0.0227(12) 0.0013(10) 0.0128(10) -0.0011(10)
C71 0.0218(11) 0.0192(11) 0.0189(11) 0.0000(9) 0.0076(9) 0.0041(9)
C72 0.0281(12) 0.0210(12) 0.0229(12) 0.0016(9) 0.0105(10) 0.0001(9)
C73 0.0325(13) 0.0192(12) 0.0291(13) -0.0037(10) 0.0085(11) -0.0016(10)
C74 0.0375(14) 0.0243(12) 0.0218(12) -0.0049(10) 0.0104(11) 0.0033(11)
C75 0.0339(13) 0.0235(12) 0.0230(12) 0.0011(10) 0.0147(10) 0.0042(10)
C76 0.0240(11) 0.0198(11) 0.0221(11) -0.0005(9) 0.0117(9) 0.0044(9)
C77 0.0242(12) 0.0233(12) 0.0233(12) -0.0001(9) 0.0129(10) 0.0025(9)
C78 0.0269(13) 0.0337(14) 0.0298(13) -0.0047(11) 0.0087(11) 0.0066(11)
C79 0.0300(14) 0.0445(17) 0.0453(17) -0.0066(14) 0.0143(13) 0.0136(13)
C80 0.0383(16) 0.0394(17) 0.0495(18) -0.0125(14) 0.0221(14) 0.0096(13)
C81 0.0364(15) 0.0418(16) 0.0324(14) -0.0142(12) 0.0156(12) 0.0025(12)
C82 0.0272(12) 0.0316(13) 0.0213(12) -0.0011(10) 0.0118(10) 0.0048(10)
C83 0.0169(10) 0.0271(12) 0.0191(11) -0.0009(9) 0.0083(9) 0.0038(9)
C84 0.0279(13) 0.0272(13) 0.0244(12) -0.0011(10) 0.0105(10) 0.0024(10)
C85 0.0351(15) 0.0406(16) 0.0266(13) -0.0097(12) 0.0087(11) 0.0018(12)
C86 0.0258(13) 0.0486(17) 0.0230(12) 0.0120(12) 0.0119(10) 0.0095(12)
C87 0.0322(14) 0.0575(19) 0.0180(12) -0.0023(12) 0.0081(11) 0.0075(13)
C88 0.0216(11) 0.0307(13) 0.0254(12) 0.0049(10) 0.0111(10) 0.0052(10)
C89 0.0329(13) 0.0203(12) 0.0251(12) -0.0006(9) 0.0180(11) 0.0040(10)
C90 0.0359(14) 0.0265(13) 0.0281(13) 0.0013(10) 0.0175(11) 0.0070(11)
C91 0.0527(18) 0.0287(14) 0.0258(13) 0.0023(11) 0.0152(13) 0.0117(13)
C92 0.079(2) 0.0247(14) 0.0286(14) -0.0004(11) 0.0318(16) -0.0009(14)
C93 0.064(2) 0.0396(17) 0.0363(16) -0.0014(13) 0.0329(16) -0.0136(15)
C94 0.0437(16) 0.0370(15) 0.0312(14) -0.0019(12) 0.0222(13) -0.0062(13)
C95 0.0268(12) 0.0352(14) 0.0281(13) 0.0069(11) 0.0176(11) 0.0085(11)
C96 0.0401(16) 0.0382(16) 0.0464(17) 0.0058(13) 0.0235(14) 0.0129(13)
C97 0.0508(19) 0.055(2) 0.057(2) 0.0138(17) 0.0345(17) 0.0281(17)
C98 0.0318(16) 0.079(3) 0.0414(18) 0.0133(17) 0.0162(14) 0.0152(17)
C99 0.0260(14) 0.074(2) 0.0427(18) -0.0015(16) 0.0136(13) 0.0008(15)
C100 0.0281(14) 0.0508(18) 0.0376(16) -0.0015(13) 0.0156(12) 0.0010(13)
C101 0.048(2) 0.066(3) 0.095(3) -0.029(2) 0.034(2) -0.0114(19)
C102 0.0400(19) 0.056(2) 0.075(3) -0.021(2) 0.0060(18) 0.0039(17)
C103 0.054(2) 0.0350(17) 0.056(2) -0.0021(15) 0.0144(17) 0.0066(15)
C104 0.0379(16) 0.0281(14) 0.060(2) -0.0100(14) 0.0222(15) -0.0015(12)
C105 0.059(2) 0.0398(18) 0.0441(19) -0.0090(15) 0.0131(16) 0.0008(16)
C106 0.082(3) 0.058(2) 0.067(3) -0.016(2) 0.046(2) -0.011(2)
C107 0.054(2) 0.056(2) 0.112(4) -0.005(2) 0.047(2) -0.0069(19)
N1 0.0332(12) 0.0268(12) 0.0381(13) 0.0012(10) 0.0120(11) 0.0079(10)
N2 0.074(2) 0.0428(16) 0.0470(16) -0.0156(13) 0.0349(16) -0.0270(15)
O1 0.0523(13) 0.0238(10) 0.0454(12) -0.0044(9) 0.0121(10) 0.0084(9)
O2 0.0397(12) 0.0364(12) 0.0519(13) 0.0002(10) -0.0010(10) 0.0151(10)
O3 0.089(2) 0.099(3) 0.167(4) -0.091(3) 0.069(3) -0.067(2)
O4 0.100(2) 0.0315(12) 0.0551(15) -0.0095(11) 0.0313(15) -0.0047(13)
P2 0.0197(3) 0.0176(3) 0.0191(3) -0.0018(2) 0.0068(2) 0.0010(2)
P1 0.0208(3) 0.0211(3) 0.0204(3) 0.0011(2) 0.0102(2) 0.0016(2)
P3 0.0176(3) 0.0163(3) 0.0183(3) -0.0007(2) 0.0076(2) 0.0006(2)
P5 0.0211(3) 0.0179(3) 0.0176(3) 0.0009(2) 0.0084(2) 0.0025(2)
P4 0.0187(3) 0.0193(3) 0.0185(3) 0.0008(2) 0.0086(2) 0.0024(2)
P6 0.0213(3) 0.0202(3) 0.0216(3) 0.0006(2) 0.0118(2) 0.0024(2)
Cu1 0.01893(13) 0.01675(13) 0.01906(13) 0.00008(11) 0.00773(11) 0.00197(10)
Cu2 0.01980(13) 0.01787(14) 0.02018(14) -0.00116(11) 0.00942(11) 0.00062(11)

loop_
_atom_type_symbol
_atom_type_description
_atom_type_scat_dispersion_real
_atom_type_scat_dispersion_imag
_atom_type_scat_source
C C 0.0033 0.0016 'International Tables Vol C Tables 4.2.6.8 and 6.1.1.4'
H H 0.0000 0.0000 'International Tables Vol C Tables 4.2.6.8 and 6.1.1.4'
N N 0.0061 0.0033 'International Tables Vol C Tables 4.2.6.8 and 6.1.1.4'
O O 0.0106 0.0060 'International Tables Vol C Tables 4.2.6.8 and 6.1.1.4'
P P 0.1023 0.0942 'International Tables Vol C Tables 4.2.6.8 and 6.1.1.4'
Cu Cu 0.3201 1.2651 'International Tables Vol C Tables 4.2.6.8 and 6.1.1.4'

loop_
_geom_angle_atom_site_label_1
_geom_angle_atom_site_label_2
_geom_angle_atom_site_label_3
_geom_angle
C2 C1 Cu1 171.8(2)
C1 C2 C3 174.6(2)
C4 C3 C8 117.7(2)
C4 C3 C2 120.8(2)
C8 C3 C2 121.4(2)
C5 C4 C3 121.4(2)
C5 C4 H148 119.3
C3 C4 H148 119.3
C4 C5 C6 118.9(2)
C4 C5 H149 120.5
C6 C5 H149 120.5
C5 C6 C7 121.8(2)
C5 C6 N1 119.7(2)
C7 C6 N1 118.6(2)
C8 C7 C6 118.8(2)
C8 C7 H151 120.6
C6 C7 H151 120.6
C7 C8 C3 121.4(2)
C7 C8 H152 119.3
C3 C8 H152 119.3
C14 C9 C10 118.5(2)
C14 C9 P2 121.81(19)
C10 C9 P2 119.5(2)
C9 C10 C11 120.6(3)
C9 C10 H115 119.7
C11 C10 H115 119.7
C12 C11 C10 119.9(3)
C12 C11 H116 120.0
C10 C11 H116 120.0
C11 C12 C13 120.2(3)
C11 C12 H117 119.9
C13 C12 H117 119.9
C12 C13 C14 120.1(3)
C12 C13 H118 120.0
C14 C13 H118 120.0
C13 C14 C9 120.7(3)
C13 C14 H119 119.6
C9 C14 H119 119.6
C20 C15 C16 119.0(2)
C20 C15 P2 118.26(18)
C16 C15 P2 122.7(2)
C17 C16 C15 120.5(3)
C17 C16 H112 119.8
C15 C16 H112 119.8
C16 C17 C18 120.5(2)
C16 C17 H111 119.7
C18 C17 H111 119.7
C17 C18 C19 119.8(2)
C17 C18 H110 120.1
C19 C18 H110 120.1
C18 C19 C20 120.2(3)
C18 C19 H109 119.9
C20 C19 H109 119.9
C15 C20 C19 120.0(2)
C15 C20 P1 119.06(18)
C19 C20 P1 120.94(19)
C22 C21 C26 119.1(2)
C22 C21 P2 122.30(18)
C26 C21 P2 118.57(17)
C23 C22 C21 120.3(2)
C23 C22 H250 119.9
C21 C22 H250 119.9
C24 C23 C22 120.7(2)
C24 C23 H249 119.7
C22 C23 H249 119.7
C23 C24 C25 119.7(2)
C23 C24 H248 120.1
C25 C24 H248 120.1
C24 C25 C26 120.3(2)
C24 C25 H247 119.8
C26 C25 H247 119.8
C25 C26 C21 119.9(2)
C25 C26 P3 122.06(18)
C21 C26 P3 118.03(17)
C28 C27 C32 119.2(2)
C28 C27 P1 115.1(2)
C32 C27 P1 125.6(2)
C29 C28 C27 120.0(3)
C29 C28 H154 120.0
C27 C28 H154 120.0
C30 C29 C28 120.4(3)
C30 C29 H155 119.8
C28 C29 H155 119.8
C29 C30 C31 120.6(3)
C29 C30 H156 119.7
C31 C30 H156 119.7
C30 C31 C32 119.6(3)
C30 C31 H157 120.2
C32 C31 H157 120.2
C31 C32 C27 120.1(3)
C31 C32 H158 119.9
C27 C32 H158 119.9
C34 C33 C38 118.4(2)
C34 C33 P1 122.41(19)
C38 C33 P1 119.19(19)
C35 C34 C33 120.8(2)
C35 C34 H163 119.6
C33 C34 H163 119.6
C36 C35 C34 120.0(3)
C36 C35 H164 120.0
C34 C35 H164 120.0
C37 C36 C35 120.1(3)
C37 C36 H165 120.0
C35 C36 H165 120.0
C36 C37 C38 120.3(3)
C36 C37 H162 119.8
C38 C37 H162 119.8
C37 C38 C33 120.3(2)
C37 C38 H161 119.8
C33 C38 H161 119.8
C40 C39 C44 119.2(2)
C40 C39 P3 123.28(19)
C44 C39 P3 117.37(19)
C39 C40 C41 120.4(3)
C39 C40 H129 119.8
C41 C40 H129 119.8
C42 C41 C40 119.9(3)
C42 C41 H130 120.0
C40 C41 H130 120.0
C43 C42 C41 120.2(2)
C43 C42 H131 119.9
C41 C42 H131 119.9
C42 C43 C44 119.8(3)
C42 C43 H132 120.1
C44 C43 H132 120.1
C43 C44 C39 120.4(3)
C43 C44 H127 119.8
C39 C44 H127 119.8
C46 C45 C50 118.9(2)
C46 C45 P3 122.32(18)
C50 C45 P3 118.55(18)
C47 C46 C45 120.2(2)
C47 C46 H126 119.9
C45 C46 H126 119.9
C48 C47 C46 120.4(2)
C48 C47 H125 119.8
C46 C47 H125 119.8
C47 C48 C49 119.7(2)
C47 C48 H124 120.1
C49 C48 H124 120.1
C50 C49 C48 120.1(2)
C50 C49 H123 120.0
C48 C49 H123 120.0
C49 C50 C45 120.7(2)
C49 C50 H122 119.6
C45 C50 H122 119.6
C52 C51 Cu2 171.2(2)
C51 C52 C53 171.3(3)
C58 C53 C54 117.8(3)
C58 C53 C52 123.0(3)
C54 C53 C52 119.3(2)
C55 C54 C53 121.9(3)
C55 C54 H172 119.1
C53 C54 H172 119.1
C56 C55 C54 118.3(3)
C56 C55 H171 120.8
C54 C55 H171 120.8
C55 C56 C57 122.4(3)
C55 C56 N2 118.4(3)
C57 C56 N2 119.2(3)
C56 C57 C58 118.8(3)
C56 C57 H173 120.6
C58 C57 H173 120.6
C57 C58 C53 120.8(3)
C57 C58 H169 119.6
C53 C58 H169 119.6
C64 C59 C60 118.6(2)
C64 C59 P5 125.14(19)
C60 C59 P5 116.26(19)
C61 C60 C59 120.3(3)
C61 C60 H221 119.8
C59 C60 H221 119.8
C62 C61 C60 120.2(3)
C62 C61 H222 119.9
C60 C61 H222 119.9
C63 C62 C61 120.0(3)
C63 C62 H223 120.0
C61 C62 H223 120.0
C62 C63 C64 120.5(3)
C62 C63 H225 119.7
C64 C63 H225 119.7
C59 C64 C63 120.3(3)
C59 C64 H224 119.8
C63 C64 H224 119.8
C70 C65 C66 119.4(2)
C70 C65 P5 122.88(18)
C66 C65 P5 117.74(17)
C67 C66 C65 119.4(2)
C67 C66 P4 122.28(19)
C65 C66 P4 118.27(17)
C68 C67 C66 120.4(2)
C68 C67 H187 119.8
C66 C67 H187 119.8
C69 C68 C67 119.7(2)
C69 C68 H188 120.2
C67 C68 H188 120.2
C70 C69 C68 120.5(2)
C70 C69 H189 119.7
C68 C69 H189 119.7
C69 C70 C65 120.5(2)
C69 C70 H190 119.8
C65 C70 H190 119.8
C72 C71 C76 119.3(2)
C72 C71 P5 122.53(18)
C76 C71 P5 118.05(17)
C73 C72 C71 120.6(2)
C73 C72 H231 119.7
C71 C72 H231 119.7
C74 C73 C72 119.8(2)
C74 C73 H230 120.1
C72 C73 H230 120.1
C75 C74 C73 120.6(2)
C75 C74 H229 119.7
C73 C74 H229 119.7
C74 C75 C76 120.5(2)
C74 C75 H228 119.7
C76 C75 H228 119.7
C75 C76 C71 119.1(2)
C75 C76 P6 123.82(19)
C71 C76 P6 117.03(17)
C78 C77 C82 119.0(2)
C78 C77 P4 124.40(19)
C82 C77 P4 116.61(18)
C79 C78 C77 120.3(3)
C79 C78 H207 119.9
C77 C78 H207 119.9
C80 C79 C78 120.5(3)
C80 C79 H208 119.8
C78 C79 H208 119.8
C79 C80 C81 119.8(3)
C79 C80 H209 120.1
C81 C80 H209 120.1
C82 C81 C80 119.9(3)
C82 C81 H210 120.0
C80 C81 H210 120.0
C81 C82 C77 120.5(2)
C81 C82 H211 119.7
C77 C82 H211 119.7
C84 C83 C88 118.6(2)
C84 C83 P4 121.92(18)
C88 C83 P4 119.20(19)
C83 C84 C85 120.5(2)
C83 C84 H245 119.7
C85 C84 H245 119.7
C87 C85 C84 119.8(3)
C87 C85 H244 120.1
C84 C85 H244 120.1
C87 C86 C88 120.2(3)
C87 C86 H242 119.9
C88 C86 H242 119.9
C86 C87 C85 120.2(2)
C86 C87 H243 119.9
C85 C87 H243 119.9
C86 C88 C83 120.6(3)
C86 C88 H241 119.7
C83 C88 H241 119.7
C94 C89 C90 118.8(2)
C94 C89 P6 120.8(2)
C90 C89 P6 119.88(19)
C91 C90 C89 120.1(3)
C91 C90 H204 119.9
C89 C90 H204 119.9
C92 C91 C90 120.3(3)
C92 C91 H205 119.8
C90 C91 H205 119.8
C93 C92 C91 120.2(3)
C93 C92 H203 119.9
C91 C92 H203 119.9
C92 C93 C94 119.9(3)
C92 C93 H202 120.0
C94 C93 H202 120.0
C89 C94 C93 120.6(3)
C89 C94 H201 119.7
C93 C94 H201 119.7
C96 C95 C100 119.2(3)
C96 C95 P6 123.6(2)
C100 C95 P6 117.2(2)
C95 C96 C97 119.6(3)
C95 C96 H185 120.2
C97 C96 H185 120.2
C98 C97 C96 120.0(3)
C98 C97 H184 120.0
C96 C97 H184 120.0
C99 C98 C97 120.9(3)
C99 C98 H182 119.6
C97 C98 H182 119.6
C98 C99 C100 119.6(3)
C98 C99 H183 120.2
C100 C99 H183 120.2
C99 C100 C95 120.7(3)
C99 C100 H181 119.7
C95 C100 H181 119.7
C102 C101 C106 120.2(4)
C102 C101 H104 119.9
C106 C101 H104 119.9
C101 C102 C103 120.1(4)
C101 C102 H105 119.9
C103 C102 H105 119.9
C102 C103 C104 120.6(4)
C102 C103 H101 119.7
C104 C103 H101 119.7
C105 C104 C103 118.2(3)
C105 C104 C107 120.9(3)
C103 C104 C107 121.0(4)
C106 C105 C104 121.4(4)
C106 C105 H102 119.3
C104 C105 H102 119.3
C105 C106 C101 119.4(4)
C105 C106 H103 120.3
C101 C106 H103 120.3
C104 C107 H10A 109.5
C104 C107 H10B 109.5
H10A C107 H10B 109.5
C104 C107 H10C 109.5
H10A C107 H10C 109.5
H10B C107 H10C 109.5
O2 N1 O1 123.7(2)
O2 N1 C6 117.8(2)
O1 N1 C6 118.5(2)
O3 N2 O4 123.5(3)
O3 N2 C56 117.7(3)
O4 N2 C56 118.8(3)
C9 P2 C21 104.81(11)
C9 P2 C15 103.02(11)
C21 P2 C15 104.20(10)
C9 P2 Cu1 130.67(8)
C21 P2 Cu1 104.97(8)
C15 P2 Cu1 106.60(8)
C27 P1 C33 104.53(11)
C27 P1 C20 102.20(11)
C33 P1 C20 102.06(11)
C27 P1 Cu1 113.88(8)
C33 P1 Cu1 125.96(8)
C20 P1 Cu1 105.14(8)
C39 P3 C26 103.69(11)
C39 P3 C45 102.05(11)
C26 P3 C45 103.97(10)
C39 P3 Cu1 113.69(8)
C26 P3 Cu1 105.01(8)
C45 P3 Cu1 126.10(8)
C59 P5 C71 106.30(11)
C59 P5 C65 103.22(11)
C71 P5 C65 101.52(11)
C59 P5 Cu2 130.55(8)
C71 P5 Cu2 105.19(8)
C65 P5 Cu2 106.66(8)
C83 P4 C77 103.90(11)
C83 P4 C66 103.35(11)
C77 P4 C66 102.82(11)
C83 P4 Cu2 117.83(7)
C77 P4 Cu2 121.08(8)
C66 P4 Cu2 105.50(8)
C95 P6 C76 104.35(12)
C95 P6 C89 102.71(11)
C76 P6 C89 105.36(11)
C95 P6 Cu2 110.81(9)
C76 P6 Cu2 104.89(8)
C89 P6 Cu2 126.72(8)
C1 Cu1 P3 118.22(7)
C1 Cu1 P2 129.12(7)
P3 Cu1 P2 87.77(2)
C1 Cu1 P1 115.25(7)
P3 Cu1 P1 113.69(2)
P2 Cu1 P1 87.32(2)
C51 Cu2 P5 130.85(7)
C51 Cu2 P6 118.42(7)
P5 Cu2 P6 85.82(2)
C51 Cu2 P4 116.78(7)
P5 Cu2 P4 86.48(2)
P6 Cu2 P4 112.11(2)

loop_
_geom_bond_atom_site_label_1
_geom_bond_atom_site_label_2
_geom_bond_distance
C1 C2 1.213(3)
C1 Cu1 1.927(2)
C2 C3 1.436(3)
C3 C4 1.405(3)
C3 C8 1.406(3)
C4 C5 1.379(4)
C4 H148 0.9500
C5 C6 1.381(4)
C5 H149 0.9500
C6 C7 1.388(3)
C6 N1 1.464(3)
C7 C8 1.376(3)
C7 H151 0.9500
C8 H152 0.9500
C9 C14 1.393(4)
C9 C10 1.393(4)
C9 P2 1.828(2)
C10 C11 1.396(4)
C10 H115 0.9500
C11 C12 1.376(4)
C11 H116 0.9500
C12 C13 1.381(4)
C12 H117 0.9500
C13 C14 1.390(4)
C13 H118 0.9500
C14 H119 0.9500
C15 C20 1.395(3)
C15 C16 1.403(3)
C15 P2 1.840(2)
C16 C17 1.385(4)
C16 H112 0.9500
C17 C18 1.385(4)
C17 H111 0.9500
C18 C19 1.388(4)
C18 H110 0.9500
C19 C20 1.405(3)
C19 H109 0.9500
C20 P1 1.839(2)
C21 C22 1.397(3)
C21 C26 1.407(3)
C21 P2 1.839(2)
C22 C23 1.389(3)
C22 H250 0.9500
C23 C24 1.383(4)
C23 H249 0.9500
C24 C25 1.391(3)
C24 H248 0.9500
C25 C26 1.395(3)
C25 H247 0.9500
C26 P3 1.832(2)
C27 C28 1.393(4)
C27 C32 1.395(4)
C27 P1 1.829(2)
C28 C29 1.386(4)
C28 H154 0.9500
C29 C30 1.367(5)
C29 H155 0.9500
C30 C31 1.384(5)
C30 H156 0.9500
C31 C32 1.391(4)
C31 H157 0.9500
C32 H158 0.9500
C33 C34 1.393(3)
C33 C38 1.398(4)
C33 P1 1.836(2)
C34 C35 1.387(4)
C34 H163 0.9500
C35 C36 1.378(4)
C35 H164 0.9500
C36 C37 1.376(4)
C36 H165 0.9500
C37 C38 1.390(4)
C37 H162 0.9500
C38 H161 0.9500
C39 C40 1.387(3)
C39 C44 1.393(3)
C39 P3 1.829(2)
C40 C41 1.390(4)
C40 H129 0.9500
C41 C42 1.385(4)
C41 H130 0.9500
C42 C43 1.382(4)
C42 H131 0.9500
C43 C44 1.390(4)
C43 H132 0.9500
C44 H127 0.9500
C45 C46 1.394(3)
C45 C50 1.398(3)
C45 P3 1.833(2)
C46 C47 1.393(3)
C46 H126 0.9500
C47 C48 1.383(4)
C47 H125 0.9500
C48 C49 1.389(4)
C48 H124 0.9500
C49 C50 1.383(3)
C49 H123 0.9500
C50 H122 0.9500
C51 C52 1.199(4)
C51 Cu2 1.934(3)
C52 C53 1.438(4)
C53 C58 1.403(4)
C53 C54 1.404(4)
C54 C55 1.377(4)
C54 H172 0.9500
C55 C56 1.375(4)
C55 H171 0.9500
C56 C57 1.380(5)
C56 N2 1.466(4)
C57 C58 1.387(4)
C57 H173 0.9500
C58 H169 0.9500
C59 C64 1.390(4)
C59 C60 1.403(3)
C59 P5 1.823(2)
C60 C61 1.388(4)
C60 H221 0.9500
C61 C62 1.382(4)
C61 H222 0.9500
C62 C63 1.371(4)
C62 H223 0.9500
C63 C64 1.392(4)
C63 H225 0.9500
C64 H224 0.9500
C65 C70 1.398(3)
C65 C66 1.406(3)
C65 P5 1.836(2)
C66 C67 1.397(3)
C66 P4 1.841(2)
C67 C68 1.397(4)
C67 H187 0.9500
C68 C69 1.384(4)
C68 H188 0.9500
C69 C70 1.383(4)
C69 H189 0.9500
C70 H190 0.9500
C71 C72 1.400(3)
C71 C76 1.414(3)
C71 P5 1.835(2)
C72 C73 1.388(3)
C72 H231 0.9500
C73 C74 1.386(4)
C73 H230 0.9500
C74 C75 1.385(4)
C74 H229 0.9500
C75 C76 1.398(3)
C75 H228 0.9500
C76 P6 1.832(2)
C77 C78 1.392(3)
C77 C82 1.394(3)
C77 P4 1.829(2)
C78 C79 1.392(4)
C78 H207 0.9500
C79 C80 1.377(4)
C79 H208 0.9500
C80 C81 1.392(4)
C80 H209 0.9500
C81 C82 1.391(4)
C81 H210 0.9500
C82 H211 0.9500
C83 C84 1.395(3)
C83 C88 1.401(3)
C83 P4 1.824(2)
C84 C85 1.395(4)
C84 H245 0.9500
C85 C87 1.388(4)
C85 H244 0.9500
C86 C87 1.379(4)
C86 C88 1.389(4)
C86 H242 0.9500
C87 H243 0.9500
C88 H241 0.9500
C89 C94 1.386(4)
C89 C90 1.397(4)
C89 P6 1.833(2)
C90 C91 1.386(4)
C90 H204 0.9500
C91 C92 1.383(4)
C91 H205 0.9500
C92 C93 1.370(5)
C92 H203 0.9500
C93 C94 1.396(4)
C93 H202 0.9500
C94 H201 0.9500
C95 C96 1.384(4)
C95 C100 1.395(4)
C95 P6 1.829(3)
C96 C97 1.407(4)
C96 H185 0.9500
C97 C98 1.376(5)
C97 H184 0.9500
C98 C99 1.366(5)
C98 H182 0.9500
C99 C100 1.391(4)
C99 H183 0.9500
C100 H181 0.9500
C101 C102 1.371(6)
C101 C106 1.378(6)
C101 H104 0.9500
C102 C103 1.375(5)
C102 H105 0.9500
C103 C104 1.394(5)
C103 H101 0.9500
C104 C105 1.378(5)
C104 C107 1.491(5)
C105 C106 1.377(5)
C105 H102 0.9500
C106 H103 0.9500
C107 H10A 0.9800
C107 H10B 0.9800
C107 H10C 0.9800
N1 O2 1.230(3)
N1 O1 1.231(3)
N2 O3 1.210(4)
N2 O4 1.221(4)
P2 Cu1 2.2751(6)
P1 Cu1 2.3049(7)
P3 Cu1 2.2690(6)
P5 Cu2 2.2708(7)
P4 Cu2 2.3029(6)
P6 Cu2 2.2961(6)
